data_7236430
loop_
_publ_author_name
'Wang, Hui'
'Tian, Xiaohe'
'Du, Wei'
'Zhang, Qiong'
'Guan, Lijuan'
'Wang, Aidong'
'Zhang, Yujin'
'Wang, Chuankui'
'Zhou, Hongping'
'Wu, Jieying'
'Tian, Yupeng'

_publ_section_title
;
 A two-photon fluorescent RNA probe screened from a series of
 oxime-functionalized 2,2&#x2032;:6&#x2032;,2&#x2032;&#x2032;-terpyridine
 ZnX2(X = Cl, Br, I) complexes
;
_journal_issue 28
_journal_name_full 'Journal of Materials Chemistry B'
_journal_page_first 4818
_journal_paper_doi 10.1039/C6TB01202G
_journal_volume 4
_journal_year 2016
_chemical_formula_sum 'C138 H96 Cl4 I8 N22 O4 Zn4'
_chemical_formula_weight 3544.85
_space_group_IT_number 14
_space_group_name_Hall '-P 2ybc'
_space_group_name_H-M_alt 'P 1 21/c 1'
_symmetry_cell_setting monoclinic
_symmetry_space_group_name_H-M 'P 1 21/c 1'
_atom_sites_solution_hydrogens geom
_atom_sites_solution_primary direct
_atom_sites_solution_secondary difmap
_audit_creation_method SHELXL-97
_audit_update_record
;
2016-02-24 deposited with the CCDC.
2016-06-16 downloaded from the CCDC.
;
_cell_angle_alpha 90.00
_cell_angle_beta 91.616(5)
_cell_angle_gamma 90.00
_cell_formula_units_Z 1
_cell_length_a 11.166(4)
_cell_length_b 14.692(5)
_cell_length_c 21.336(8)
_cell_measurement_reflns_used 2064
_cell_measurement_temperature 296(2)
_cell_measurement_theta_max 18.01
_cell_measurement_theta_min 2.36
_cell_volume 3499(2)
_computing_structure_refinement 'SHELXL-97 (Sheldrick, 2008)'
_computing_structure_solution 'SHELXS-97 (Sheldrick, 2008)'
_diffrn_ambient_temperature 296(2)
_diffrn_measured_fraction_theta_full 0.994
_diffrn_measured_fraction_theta_max 0.994
_diffrn_measurement_device_type 'CCD area detector'
_diffrn_radiation_monochromator graphite
_diffrn_radiation_source 'fine-focus sealed tube'
_diffrn_radiation_type MoK\a
_diffrn_radiation_wavelength 0.71073
_diffrn_reflns_av_R_equivalents 0.1296
_diffrn_reflns_av_sigmaI/netI 0.1164
_diffrn_reflns_limit_h_max 13
_diffrn_reflns_limit_h_min -13
_diffrn_reflns_limit_k_max 17
_diffrn_reflns_limit_k_min -17
_diffrn_reflns_limit_l_max 25
_diffrn_reflns_limit_l_min -25
_diffrn_reflns_number 25158
_diffrn_reflns_theta_full 25.50
_diffrn_reflns_theta_max 25.50
_diffrn_reflns_theta_min 1.68
_exptl_absorpt_coefficient_mu 2.578
_exptl_crystal_density_diffrn 1.682
_exptl_crystal_density_method 'not measured'
_exptl_crystal_description block
_exptl_crystal_F_000 1722
_refine_diff_density_max 1.849
_refine_diff_density_min -2.242
_refine_diff_density_rms 0.196
_refine_ls_extinction_method none
_refine_ls_goodness_of_fit_ref 1.000
_refine_ls_hydrogen_treatment mixed
_refine_ls_matrix_type full
_refine_ls_number_parameters 437
_refine_ls_number_reflns 6469
_refine_ls_number_restraints 132
_refine_ls_restrained_S_all 1.036
_refine_ls_R_factor_all 0.1968
_refine_ls_R_factor_gt 0.0962
_refine_ls_shift/su_max 0.050
_refine_ls_shift/su_mean 0.001
_refine_ls_structure_factor_coef Fsqd
_refine_ls_weighting_details 'calc w=1/[\s^2^(Fo^2^)+(0.1770P)^2^+0.0000P] where P=(Fo^2^+2Fc^2^)/3'
_refine_ls_weighting_scheme calc
_refine_ls_wR_factor_gt 0.2745
_refine_ls_wR_factor_ref 0.3171
_reflns_number_gt 2846
_reflns_number_total 6469
_reflns_threshold_expression >2sigma(I)
_cod_data_source_file c6tb01202g2.cif
_cod_data_source_block 151129c_0m
_cod_original_sg_symbol_H-M 'P 21/c'
_cod_database_code 7236430

loop_
_symmetry_equiv_pos_as_xyz
'x, y, z'
'-x, y+1/2, -z+1/2'
'-x, -y, -z'
'x, -y-1/2, z-1/2'

loop_
_atom_site_label
_atom_site_type_symbol
_atom_site_fract_x
_atom_site_fract_y
_atom_site_fract_z
_atom_site_U_iso_or_equiv
_atom_site_adp_type
_atom_site_occupancy
_atom_site_symmetry_multiplicity
_atom_site_calc_flag
_atom_site_refinement_flags
_atom_site_disorder_assembly
_atom_site_disorder_group
C34 C 0.921(5) 0.601(3) 0.1506(17) 0.101(4) Uani 0.404(18) 1 d PDU A 1
N5 N 0.955(2) 0.673(2) 0.1037(13) 0.110(4) Uani 0.61(3) 1 d PDU A 1
O1 O 0.940(4) 0.767(2) 0.119(2) 0.148(7) Uani 0.398(18) 1 d PDU A 1
C34' C 0.928(3) 0.589(2) 0.1721(11) 0.098(4) Uani 0.612(18) 1 d PDU A 2
N5' N 0.9824(18) 0.6354(15) 0.1247(10) 0.115(4) Uani 0.93(3) 1 d PDU A 2
O1' O 1.0811(19) 0.6052(17) 0.0898(10) 0.115(4) Uani 0.602(18) 1 d PDU A 2
C1 C -0.1021(13) 0.4279(11) 0.6556(7) 0.060(4) Uani 1 1 d . . .
H1 H -0.1488 0.3829 0.6734 0.072 Uiso 1 1 calc R . .
C2 C -0.1208(13) 0.5207(11) 0.6712(6) 0.059(4) Uani 1 1 d . . .
H2 H -0.1782 0.5363 0.7001 0.070 Uiso 1 1 calc R . .
C3 C -0.0530(14) 0.5882(11) 0.6431(7) 0.061(4) Uani 1 1 d . . .
H3 H -0.0650 0.6493 0.6524 0.073 Uiso 1 1 calc R . .
C4 C 0.0311(13) 0.5628(10) 0.6018(6) 0.055(4) Uani 1 1 d . . .
H4 H 0.0773 0.6063 0.5821 0.066 Uiso 1 1 calc R . .
C5 C 0.0474(10) 0.4697(8) 0.5894(5) 0.035(3) Uani 1 1 d . . .
C6 C 0.1392(11) 0.4364(8) 0.5468(6) 0.043(3) Uani 1 1 d . . .
C7 C 0.2147(11) 0.4916(9) 0.5131(6) 0.044(3) Uani 1 1 d . . .
H7 H 0.2089 0.5545 0.5165 0.052 Uiso 1 1 calc R . .
C8 C 0.2985(12) 0.4537(9) 0.4744(6) 0.049(3) Uani 1 1 d . . .
C9 C 0.3073(12) 0.3588(9) 0.4724(6) 0.048(3) Uani 1 1 d . . .
H9 H 0.3625 0.3309 0.4469 0.057 Uiso 1 1 calc R . .
C10 C 0.2306(13) 0.3053(9) 0.5100(6) 0.050(3) Uani 1 1 d . . .
C11 C 0.2295(15) 0.2050(9) 0.5109(6) 0.055(4) Uani 1 1 d . . .
C12 C 0.3207(15) 0.1531(10) 0.4798(8) 0.067(4) Uani 1 1 d . . .
H12 H 0.3814 0.1804 0.4574 0.081 Uiso 1 1 calc R . .
C13 C 0.310(2) 0.0565(12) 0.4862(10) 0.101(7) Uani 1 1 d . . .
H13 H 0.3665 0.0182 0.4691 0.121 Uiso 1 1 calc R . .
C14 C 0.217(2) 0.0210(11) 0.5169(10) 0.098(7) Uani 1 1 d . . .
H14 H 0.2083 -0.0417 0.5198 0.118 Uiso 1 1 calc R . .
C15 C 0.1362(18) 0.0779(10) 0.5437(9) 0.082(5) Uani 1 1 d . . .
H15 H 0.0725 0.0519 0.5645 0.099 Uiso 1 1 calc R . .
C16 C 0.3736(12) 0.5124(9) 0.4372(6) 0.048(3) Uani 1 1 d . . .
C17 C 0.4046(14) 0.5982(11) 0.4567(7) 0.066(4) Uani 1 1 d . . .
H17 H 0.3809 0.6168 0.4961 0.079 Uiso 1 1 calc R . .
C18 C 0.4698(13) 0.6595(11) 0.4210(7) 0.061(4) Uani 1 1 d . . .
H18 H 0.4907 0.7165 0.4368 0.073 Uiso 1 1 calc R . .
C19 C 0.5031(12) 0.6330(10) 0.3605(6) 0.051(3) Uani 1 1 d . A .
C20 C 0.4752(12) 0.5462(10) 0.3389(7) 0.056(4) Uani 1 1 d . . .
H20 H 0.4968 0.5276 0.2991 0.067 Uiso 1 1 calc R . .
C21 C 0.4140(13) 0.4876(10) 0.3782(7) 0.057(4) Uani 1 1 d . . .
H21 H 0.3992 0.4285 0.3643 0.069 Uiso 1 1 calc R . .
C22 C 0.5351(14) 0.7920(11) 0.3311(7) 0.061(4) Uani 1 1 d . A .
C23 C 0.4142(17) 0.8221(12) 0.3297(8) 0.078(5) Uani 1 1 d . . .
H23 H 0.3518 0.7809 0.3236 0.093 Uiso 1 1 calc R . .
C24 C 0.391(3) 0.9120(18) 0.3373(9) 0.107(8) Uani 1 1 d . . .
H24 H 0.3129 0.9311 0.3427 0.129 Uiso 1 1 calc R . .
C25 C 0.481(3) 0.9749(16) 0.3371(9) 0.101(7) Uani 1 1 d . . .
H25 H 0.4636 1.0368 0.3383 0.121 Uiso 1 1 calc R . .
C26 C 0.594(3) 0.9458(14) 0.3354(10) 0.107(7) Uani 1 1 d . . .
H26 H 0.6536 0.9897 0.3363 0.128 Uiso 1 1 calc R . .
C27 C 0.6289(15) 0.8554(12) 0.3322(8) 0.072(5) Uani 1 1 d . . .
H27 H 0.7090 0.8382 0.3309 0.086 Uiso 1 1 calc R . .
C28 C 0.6501(12) 0.6705(9) 0.2814(7) 0.052(4) Uani 1 1 d . A .
C29 C 0.6704(13) 0.7121(11) 0.2265(6) 0.056(4) Uani 1 1 d . . .
H29 H 0.6191 0.7592 0.2146 0.068 Uiso 1 1 calc R . .
C30 C 0.7541(15) 0.6919(12) 0.1897(7) 0.076(5) Uani 1 1 d D A .
H30 H 0.7633 0.7262 0.1535 0.091 Uiso 1 1 calc R . .
C31 C 0.8308(17) 0.6213(14) 0.2021(9) 0.084(4) Uani 1 1 d U . .
C32 C 0.8153(14) 0.5723(11) 0.2584(7) 0.060(4) Uani 1 1 d . A .
H32 H 0.8651 0.5235 0.2687 0.072 Uiso 1 1 calc R . .
C33 C 0.7239(14) 0.5983(10) 0.2984(7) 0.063(4) Uani 1 1 d . . .
H33 H 0.7129 0.5674 0.3359 0.075 Uiso 1 1 calc R A .
I1 I -0.16690(13) 0.24092(9) 0.51526(7) 0.0941(5) Uani 1 1 d . . .
I2 I -0.00345(12) 0.18494(8) 0.69326(5) 0.0817(5) Uani 1 1 d . . .
N1 N -0.0190(9) 0.4058(7) 0.6162(5) 0.046(3) Uani 1 1 d . . .
N2 N 0.1488(10) 0.3449(7) 0.5436(5) 0.047(3) Uani 1 1 d . . .
N3 N 0.1435(11) 0.1681(7) 0.5419(6) 0.059(3) Uani 1 1 d . . .
N4 N 0.5617(12) 0.6980(8) 0.3238(6) 0.070(4) Uani 1 1 d . . .
Zn1 Zn 0.02037(15) 0.26338(11) 0.58646(8) 0.0527(5) Uani 1 1 d . . .
C35 C 0.756(3) 0.254(3) 0.3308(16) 0.098(15) Uani 0.50 1 d P . .
H35A H 0.8142 0.2746 0.3013 0.118 Uiso 0.50 1 calc PR . .
H35B H 0.7987 0.2345 0.3686 0.118 Uiso 0.50 1 calc PR . .
Cl1 Cl 0.6643(13) 0.3437(13) 0.3491(7) 0.154(6) Uani 0.50 1 d P . .
Cl2 Cl 0.6916(18) 0.1737(12) 0.3032(12) 0.202(9) Uani 0.50 1 d P . .

loop_
_atom_site_aniso_label
_atom_site_aniso_U_11
_atom_site_aniso_U_22
_atom_site_aniso_U_33
_atom_site_aniso_U_23
_atom_site_aniso_U_13
_atom_site_aniso_U_12
C34 0.101(6) 0.107(6) 0.096(6) 0.000(5) 0.014(5) -0.007(6)
N5 0.108(6) 0.117(6) 0.104(6) 0.005(5) 0.014(5) -0.006(6)
O1 0.160(13) 0.126(8) 0.158(13) 0.017(10) 0.010(12) -0.006(12)
C34' 0.100(6) 0.101(6) 0.093(6) 0.001(5) 0.010(5) -0.005(5)
N5' 0.113(6) 0.123(6) 0.109(6) 0.004(5) 0.016(5) -0.015(5)
O1' 0.113(6) 0.123(6) 0.109(6) 0.004(5) 0.016(5) -0.015(5)
C1 0.056(9) 0.069(10) 0.056(9) -0.004(8) 0.000(8) -0.014(8)
C2 0.050(9) 0.082(12) 0.043(8) -0.016(8) 0.005(7) 0.013(8)
C3 0.072(10) 0.060(10) 0.050(9) -0.003(7) 0.001(8) 0.011(8)
C4 0.066(10) 0.053(9) 0.046(8) -0.006(7) 0.004(7) -0.009(7)
C5 0.037(7) 0.034(7) 0.035(7) -0.001(5) 0.002(6) -0.008(5)
C6 0.050(8) 0.031(7) 0.046(8) 0.006(6) 0.002(6) -0.012(6)
C7 0.037(7) 0.047(8) 0.047(8) 0.002(6) 0.006(6) -0.001(6)
C8 0.057(9) 0.045(8) 0.043(8) -0.003(6) -0.002(7) -0.016(7)
C9 0.052(8) 0.036(7) 0.056(8) -0.008(6) 0.015(7) 0.000(6)
C10 0.061(9) 0.034(7) 0.055(8) -0.002(6) 0.006(7) -0.001(7)
C11 0.086(11) 0.031(7) 0.047(8) 0.009(6) 0.005(8) 0.016(7)
C12 0.087(11) 0.047(9) 0.068(10) 0.006(8) 0.004(9) 0.001(8)
C13 0.136(18) 0.052(11) 0.116(16) 0.012(11) 0.043(14) 0.031(12)
C14 0.151(19) 0.027(8) 0.119(16) 0.005(10) 0.041(15) -0.004(11)
C15 0.119(15) 0.036(9) 0.093(13) 0.002(9) 0.028(11) -0.013(9)
C16 0.051(8) 0.047(8) 0.047(8) -0.004(6) 0.009(7) -0.007(7)
C17 0.071(11) 0.062(10) 0.063(10) 0.013(8) 0.003(8) -0.003(8)
C18 0.057(9) 0.059(9) 0.066(10) 0.014(8) 0.002(8) -0.007(7)
C19 0.044(8) 0.060(9) 0.050(8) 0.017(7) 0.015(7) 0.007(7)
C20 0.041(8) 0.063(10) 0.063(9) -0.005(8) 0.008(7) -0.001(7)
C21 0.063(9) 0.050(8) 0.060(10) 0.004(7) 0.010(8) -0.003(7)
C22 0.054(9) 0.069(11) 0.060(9) 0.015(8) 0.012(8) 0.010(8)
C23 0.096(14) 0.071(12) 0.066(11) 0.002(9) 0.006(10) 0.018(10)
C24 0.14(2) 0.109(18) 0.075(13) 0.023(13) 0.013(13) 0.064(17)
C25 0.15(2) 0.073(15) 0.077(14) 0.016(11) 0.025(15) 0.029(16)
C26 0.16(2) 0.062(13) 0.100(16) 0.007(11) 0.034(16) -0.027(15)
C27 0.061(10) 0.076(12) 0.079(11) -0.008(9) 0.015(9) -0.010(9)
C28 0.054(9) 0.046(8) 0.057(9) 0.005(7) -0.002(7) -0.008(7)
C29 0.049(9) 0.082(11) 0.039(8) 0.018(7) 0.010(7) -0.005(7)
C30 0.100(13) 0.077(12) 0.051(10) 0.027(9) -0.006(10) -0.016(11)
C31 0.086(6) 0.083(7) 0.082(6) -0.001(6) 0.006(5) -0.006(6)
C32 0.064(10) 0.066(10) 0.051(9) 0.002(7) 0.006(8) -0.011(8)
C33 0.082(11) 0.059(10) 0.048(8) 0.015(7) 0.021(8) -0.019(9)
I1 0.1079(11) 0.0692(8) 0.1045(11) -0.0046(7) -0.0101(8) 0.0024(7)
I2 0.1110(10) 0.0732(8) 0.0620(7) 0.0206(6) 0.0196(6) -0.0096(7)
N1 0.041(6) 0.052(7) 0.045(6) -0.008(5) 0.009(5) -0.008(5)
N2 0.062(7) 0.038(6) 0.040(6) -0.004(5) 0.003(5) 0.000(5)
N3 0.081(8) 0.033(6) 0.064(8) 0.008(6) 0.010(7) -0.006(6)
N4 0.073(9) 0.050(8) 0.087(10) 0.023(7) 0.019(8) 0.009(7)
Zn1 0.0644(11) 0.0426(9) 0.0515(10) 0.0056(7) 0.0111(8) -0.0072(8)
C35 0.06(2) 0.17(4) 0.05(2) -0.06(2) -0.037(17) 0.01(3)
Cl1 0.143(11) 0.192(15) 0.125(10) -0.026(10) -0.026(9) 0.041(11)
Cl2 0.189(16) 0.116(12) 0.30(3) 0.058(14) -0.044(17) 0.000(11)

loop_
_atom_type_symbol
_atom_type_description
_atom_type_scat_dispersion_real
_atom_type_scat_dispersion_imag
_atom_type_scat_source
C C 0.0033 0.0016 'International Tables Vol C Tables 4.2.6.8 and 6.1.1.4'
H H 0.0000 0.0000 'International Tables Vol C Tables 4.2.6.8 and 6.1.1.4'
Cl Cl 0.1484 0.1585 'International Tables Vol C Tables 4.2.6.8 and 6.1.1.4'
I I -0.4742 1.8119 'International Tables Vol C Tables 4.2.6.8 and 6.1.1.4'
N N 0.0061 0.0033 'International Tables Vol C Tables 4.2.6.8 and 6.1.1.4'
O O 0.0106 0.0060 'International Tables Vol C Tables 4.2.6.8 and 6.1.1.4'
Zn Zn 0.2839 1.4301 'International Tables Vol C Tables 4.2.6.8 and 6.1.1.4'

loop_
_geom_angle_atom_site_label_1
_geom_angle_atom_site_label_2
_geom_angle_atom_site_label_3
_geom_angle
N5 C34 C31 122(3)
O1 N5 C34 119.5(12)
C31 C34' N5' 124(3)
C34' N5' O1' 126.8(14)
N1 C1 C2 120.1(14)
N1 C1 H1 120.0
C2 C1 H1 120.0
C3 C2 C1 119.8(13)
C3 C2 H2 120.1
C1 C2 H2 120.1
C4 C3 C2 118.5(14)
C4 C3 H3 120.7
C2 C3 H3 120.7
C3 C4 C5 119.0(14)
C3 C4 H4 120.5
C5 C4 H4 120.5
N1 C5 C4 121.8(11)
N1 C5 C6 115.9(10)
C4 C5 C6 122.4(11)
N2 C6 C7 120.4(12)
N2 C6 C5 114.8(11)
C7 C6 C5 124.8(11)
C8 C7 C6 120.4(12)
C8 C7 H7 119.8
C6 C7 H7 119.8
C7 C8 C9 118.0(12)
C7 C8 C16 119.8(12)
C9 C8 C16 122.2(12)
C8 C9 C10 119.3(12)
C8 C9 H9 120.4
C10 C9 H9 120.4
N2 C10 C9 120.1(12)
N2 C10 C11 115.4(13)
C9 C10 C11 124.4(13)
N3 C11 C12 123.6(12)
N3 C11 C10 115.5(13)
C12 C11 C10 120.9(14)
C13 C12 C11 114.5(16)
C13 C12 H12 122.8
C11 C12 H12 122.8
C14 C13 C12 120.0(17)
C14 C13 H13 120.0
C12 C13 H13 120.0
C13 C14 C15 119.6(16)
C13 C14 H14 120.2
C15 C14 H14 120.2
N3 C15 C14 123.7(17)
N3 C15 H15 118.2
C14 C15 H15 118.2
C17 C16 C21 115.4(13)
C17 C16 C8 121.7(13)
C21 C16 C8 122.8(12)
C16 C17 C18 124.0(15)
C16 C17 H17 118.0
C18 C17 H17 118.0
C17 C18 C19 118.5(15)
C17 C18 H18 120.8
C19 C18 H18 120.8
C20 C19 C18 119.8(13)
C20 C19 N4 122.7(13)
C18 C19 N4 117.5(14)
C19 C20 C21 118.4(14)
C19 C20 H20 120.8
C21 C20 H20 120.8
C20 C21 C16 123.8(13)
C20 C21 H21 118.1
C16 C21 H21 118.1
C27 C22 C23 120.2(16)
C27 C22 N4 119.3(14)
C23 C22 N4 120.1(15)
C24 C23 C22 119(2)
C24 C23 H23 120.6
C22 C23 H23 120.6
C23 C24 C25 121(2)
C23 C24 H24 119.3
C25 C24 H24 119.3
C26 C25 C24 119(2)
C26 C25 H25 120.7
C24 C25 H25 120.7
C25 C26 C27 125(2)
C25 C26 H26 117.3
C27 C26 H26 117.3
C26 C27 C22 115.1(18)
C26 C27 H27 122.5
C22 C27 H27 122.5
C29 C28 C33 117.5(14)
C29 C28 N4 124.3(14)
C33 C28 N4 118.2(13)
C30 C29 C28 125.2(16)
C30 C29 H29 117.4
C28 C29 H29 117.4
C29 C30 C31 121.6(15)
C29 C30 H30 119.2
C31 C30 H30 119.2
C34' C31 C30 133(2)
C34' C31 C32 110.0(19)
C30 C31 C32 117.3(16)
C34' C31 C34 18.4(16)
C30 C31 C34 115.2(18)
C32 C31 C34 127.4(19)
C33 C32 C31 119.2(16)
C33 C32 H32 120.4
C31 C32 H32 120.4
C28 C33 C32 119.2(13)
C28 C33 H33 120.4
C32 C33 H33 120.4
C1 N1 C5 120.8(12)
C1 N1 Zn1 124.3(10)
C5 N1 Zn1 114.8(8)
C10 N2 C6 121.7(12)
C10 N2 Zn1 118.7(8)
C6 N2 Zn1 119.4(9)
C11 N3 C15 118.6(14)
C11 N3 Zn1 115.8(9)
C15 N3 Zn1 125.7(12)
C19 N4 C28 120.4(12)
C19 N4 C22 119.7(12)
C28 N4 C22 119.9(12)
N2 Zn1 N3 74.4(4)
N2 Zn1 N1 74.5(4)
N3 Zn1 N1 148.3(4)
N2 Zn1 I1 111.7(3)
N3 Zn1 I1 99.8(3)
N1 Zn1 I1 97.2(3)
N2 Zn1 I2 136.9(3)
N3 Zn1 I2 100.4(3)
N1 Zn1 I2 98.1(3)
I1 Zn1 I2 111.28(8)
Cl2 C35 Cl1 115(2)
Cl2 C35 H35A 108.6
Cl1 C35 H35A 108.6
Cl2 C35 H35B 108.6
Cl1 C35 H35B 108.6
H35A C35 H35B 107.6

loop_
_geom_bond_atom_site_label_1
_geom_bond_atom_site_label_2
_geom_bond_distance
C34 N5 1.503(10)
C34 C31 1.54(6)
N5 O1 1.439(10)
C34' C31 1.36(3)
C34' N5' 1.375(10)
N5' O1' 1.418(10)
C1 N1 1.310(17)
C1 C2 1.42(2)
C1 H1 0.9300
C2 C3 1.39(2)
C2 H2 0.9300
C3 C4 1.358(19)
C3 H3 0.9300
C4 C5 1.406(18)
C4 H4 0.9300
C5 N1 1.336(15)
C5 C6 1.472(17)
C6 N2 1.351(16)
C6 C7 1.386(16)
C7 C8 1.382(18)
C7 H7 0.9300
C8 C9 1.398(18)
C8 C16 1.454(18)
C9 C10 1.425(18)
C9 H9 0.9300
C10 N2 1.313(16)
C10 C11 1.474(18)
C11 N3 1.299(18)
C11 C12 1.45(2)
C12 C13 1.43(2)
C12 H12 0.9300
C13 C14 1.34(3)
C13 H13 0.9300
C14 C15 1.37(2)
C14 H14 0.9300
C15 N3 1.329(18)
C15 H15 0.9300
C16 C17 1.37(2)
C16 C21 1.398(19)
C17 C18 1.397(19)
C17 H17 0.9300
C18 C19 1.41(2)
C18 H18 0.9300
C19 C20 1.39(2)
C19 N4 1.408(17)
C20 C21 1.395(19)
C20 H20 0.9300
C21 H21 0.9300
C22 C27 1.40(2)
C22 C23 1.42(2)
C22 N4 1.42(2)
C23 C24 1.36(3)
C23 H23 0.9300
C24 C25 1.36(3)
C24 H24 0.9300
C25 C26 1.33(3)
C25 H25 0.9300
C26 C27 1.39(3)
C26 H26 0.9300
C27 H27 0.9300
C28 C29 1.346(19)
C28 C33 1.38(2)
C28 N4 1.416(19)
C29 C30 1.27(2)
C29 H29 0.9300
C30 C31 1.37(2)
C30 H30 0.9300
C31 C32 1.42(2)
C32 C33 1.40(2)
C32 H32 0.9300
C33 H33 0.9300
I1 Zn1 2.571(2)
I2 Zn1 2.574(2)
N1 Zn1 2.234(11)
N2 Zn1 2.097(11)
N3 Zn1 2.197(12)
C35 Cl2 1.49(4)
C35 Cl1 1.72(4)
C35 H35A 0.9700
C35 H35B 0.9700
